data_7226619
loop_
_publ_author_name
'Iijima, Jun'
'Naruke, Haruo'
'Sanji, Takanobu'

_publ_section_title
;
 On chirality induction in the crystalline solid-containing sandwich-type
 [Ln(\a-PW11O39)2]11&#x2212;polyoxotungstate and proline
;
_journal_issue 94
_journal_name_full 'RSC Adv.'
_journal_page_first 91494
_journal_paper_doi 10.1039/C6RA22278A
_journal_volume 6
_journal_year 2016
_chemical_absolute_configuration 'CHOOSE rm ad rmad syn or unk'
_chemical_formula_moiety 'C41.5 H117.2 Dy K1.3 N8.3 Na3.2 O112.6 P2 W22'
_chemical_formula_sum 'C41.5 H117.2 Dy K1.3 N8.3 Na3.2 O112.6 P2 W22'
_chemical_formula_weight 6927.91
_chemical_properties_physical ', Photo-sensitive'
_space_group_crystal_system triclinic
_space_group_IT_number 1
_space_group_name_Hall 'P 1'
_space_group_name_H-M_alt 'P 1'
_symmetry_space_group_name_Hall 'P 1'
_symmetry_space_group_name_H-M 'P 1'
_atom_sites_solution_primary direct
_atom_sites_solution_secondary difmap
_audit_update_record
;
2016-09-01 deposited with the CCDC.
2016-09-23 downloaded from the CCDC.
;
_cell_angle_alpha 103.8803(13)
_cell_angle_beta 92.7303(12)
_cell_angle_gamma 97.6425(13)
_cell_formula_units_Z 1
_cell_length_a 12.8751(6)
_cell_length_b 13.3000(7)
_cell_length_c 19.7296(10)
_cell_measurement_reflns_used 34240
_cell_measurement_temperature 213
_cell_measurement_theta_max 27.45
_cell_measurement_theta_min 3.11
_cell_volume 3239.6(3)
_computing_cell_refinement 'RAPID AUTO'
_computing_data_collection 'RAPID AUTO (Rigaku, ????)'
_computing_data_reduction 'RAPID AUTO'
_computing_molecular_graphics 'CrystalStructure 4.2.2'
_computing_publication_material 'CrystalStructure 4.2.2 (Rigaku, 2016)'
_computing_structure_refinement 'SHELXL Version 2014/6 (Sheldrick, 2008)'
_computing_structure_solution 'SHELXS Version 2013/1 (Sheldrick, 2008)'
_diffrn_ambient_temperature 213
_diffrn_detector_area_resol_mean 10.000
_diffrn_measured_fraction_theta_full 0.998
_diffrn_measured_fraction_theta_max 0.995
_diffrn_measurement_device_type 'Rigaku R-AXIS RAPID'
_diffrn_measurement_method \w
_diffrn_radiation_type 'Mo K\a'
_diffrn_radiation_wavelength 0.71075
_diffrn_reflns_av_R_equivalents 0.0734
_diffrn_reflns_Laue_measured_fraction_full 0.998
_diffrn_reflns_Laue_measured_fraction_max 0.995
_diffrn_reflns_limit_h_max 16
_diffrn_reflns_limit_h_min -16
_diffrn_reflns_limit_k_max 17
_diffrn_reflns_limit_k_min -17
_diffrn_reflns_limit_l_max 25
_diffrn_reflns_limit_l_min -25
_diffrn_reflns_number 51875
_diffrn_reflns_point_group_measured_fraction_full 0.917
_diffrn_reflns_point_group_measured_fraction_max 0.898
_diffrn_reflns_theta_full 25.242
_diffrn_reflns_theta_max 27.451
_diffrn_reflns_theta_min 3.103
_diffrn_standards_number 0
_exptl_absorpt_coefficient_mu 20.228
_exptl_absorpt_correction_T_max 0.198
_exptl_absorpt_correction_T_min 0.035
_exptl_absorpt_correction_type numerical
_exptl_absorpt_process_details 'NUMABS (Rigaku, 1999)'
_exptl_crystal_colour colorless
_exptl_crystal_density_diffrn 3.551
_exptl_crystal_density_method 'not measured'
_exptl_crystal_description platelet
_exptl_crystal_F_000 3109.00
_exptl_crystal_size_max 0.380
_exptl_crystal_size_mid 0.100
_exptl_crystal_size_min 0.080
_refine_diff_density_max 4.72
_refine_diff_density_min -3.45
_refine_ls_abs_structure_details
;
 Flack x determined using 7697 quotients [(I+)-(I-)]/[(I+)+(I-)]
 (Parsons, Flack and Wagner, Acta Cryst. B69 (2013) 249-259).
;
_refine_ls_abs_structure_Flack 0.106(14)
_refine_ls_extinction_method none
_refine_ls_goodness_of_fit_ref 1.113
_refine_ls_hydrogen_treatment undef
_refine_ls_number_parameters 720
_refine_ls_number_reflns 26585
_refine_ls_number_restraints 21
_refine_ls_R_factor_all 0.0814
_refine_ls_R_factor_gt 0.0710
_refine_ls_shift/su_max 0.007
_refine_ls_structure_factor_coef Fsqd
_refine_ls_weighting_details 'w = 1/[\s^2^(Fo^2^)+(0.1182P)^2^+3.4469P] where P=(Fo^2^+2Fc^2^)/3'
_refine_ls_weighting_scheme calc
_refine_ls_wR_factor_gt 0.1931
_refine_ls_wR_factor_ref 0.2111
_reflns_Friedel_coverage 0.804
_reflns_Friedel_fraction_full 0.837
_reflns_Friedel_fraction_max 0.800
_reflns_number_gt 22181
_reflns_number_total 26585
_reflns_threshold_expression F^2^>2.0\s(F^2^)
_cod_data_source_file c6ra22278a3.cif
_cod_data_source_block 100524
_cod_database_code 7226619
_shelxl_version_number 2014/6
_platon_squeeze_void_probe_radius 1.20

loop_
_space_group_symop_id
_space_group_symop_operation_xyz
1 +X,+Y,+Z

loop_
_atom_site_label
_atom_site_type_symbol
_atom_site_fract_x
_atom_site_fract_y
_atom_site_fract_z
_atom_site_U_iso_or_equiv
_atom_site_adp_type
_atom_site_occupancy
_atom_site_site_symmetry_order
_atom_site_calc_flag
_atom_site_refinement_flags_posn
_atom_site_refinement_flags_occupancy
W1 W 1.19668(12) 0.69783(13) 1.15704(8) 0.0447(3) Uani 1 1 d . .
W2 W 1.30379(11) 0.47198(12) 1.09959(8) 0.0407(3) Uani 1 1 d . .
W3 W 1.19389(11) 0.73996(11) 0.97721(8) 0.0399(3) Uani 1 1 d . .
W4 W 0.94727(12) 0.73211(12) 1.06745(9) 0.0439(3) Uani 1 1 d . .
W5 W 1.07731(12) 0.46431(13) 1.18286(8) 0.0438(3) Uani 1 1 d . .
W6 W 1.30204(10) 0.51557(12) 0.92161(8) 0.0381(3) Uani 1 1 d . .
W7 W 0.83040(11) 0.50210(12) 1.09534(8) 0.0408(3) Uani 1 1 d . .
W8 W 1.16442(10) 0.26265(11) 0.94551(7) 0.0357(3) Uani 1 1 d . .
W9 W 1.06965(11) 0.53686(11) 0.83767(8) 0.0372(3) Uani 1 1 d . .
W10 W 0.82899(10) 0.53011(11) 0.92623(8) 0.0369(3) Uani 1 1 d . .
W11 W 0.94117(11) 0.25544(11) 1.02686(7) 0.0368(3) Uani 1 1 d . .
W12 W 0.65376(17) -0.01115(16) 0.43350(9) 0.0598(5) Uani 1 1 d . .
W13 W 0.51541(14) -0.05251(14) 0.57205(9) 0.0520(4) Uani 1 1 d . .
W14 W 0.68194(15) 0.27652(14) 0.50857(8) 0.0519(4) Uani 1 1 d . .
W15 W 0.91965(17) 0.15072(16) 0.46688(9) 0.0594(5) Uani 1 1 d . .
W16 W 0.73388(17) -0.16951(14) 0.53368(9) 0.0575(4) Uani 1 1 d . .
W17 W 0.54401(12) 0.23317(13) 0.64492(8) 0.0444(3) Uani 1 1 d . .
W18 W 0.99832(15) -0.01013(15) 0.56377(9) 0.0545(4) Uani 1 1 d . .
W19 W 0.63951(11) 0.06687(11) 0.75612(7) 0.0371(3) Uani 1 1 d . .
W20 W 0.79145(12) 0.37726(12) 0.68123(8) 0.0413(3) Uani 1 1 d . .
W21 W 1.02365(13) 0.25299(14) 0.64125(9) 0.0474(4) Uani 1 1 d . .
W22 W 0.85459(12) -0.04641(11) 0.71835(8) 0.0395(3) Uani 1 1 d . .
Dy1 Dy 0.90868(12) 0.24830(13) 0.82652(8) 0.0337(3) Uani 1 1 d . .
K1 K 0.5270(13) -0.0466(15) 0.9094(11) 0.115(5) Uani 1 1 d . .
P1 P 1.0696(6) 0.4986(7) 1.0107(4) 0.0283(15) Uani 1 1 d . .
P2 P 0.7667(7) 0.1035(8) 0.6088(4) 0.0361(18) Uani 1 1 d . .
Na1 Na 1.140(3) 0.021(3) 0.433(2) 0.084(14) Uani 0.5 1 d . P
O1 O 1.255(2) 0.809(2) 1.2191(14) 0.046(6) Uiso 1 1 d . .
O2 O 1.423(2) 0.449(2) 1.1254(16) 0.058(7) Uiso 1 1 d . .
O3 O 1.245(2) 0.860(2) 0.9785(16) 0.056(7) Uiso 1 1 d . .
O4 O 0.920(2) 0.852(3) 1.0989(17) 0.063(8) Uiso 1 1 d . .
O5 O 1.053(2) 0.430(2) 1.2591(15) 0.054(7) Uiso 1 1 d . .
O6 O 1.4151(19) 0.501(2) 0.8823(13) 0.041(5) Uiso 1 1 d . .
O7 O 0.728(2) 0.482(2) 1.1416(15) 0.055(7) Uiso 1 1 d . .
O8 O 1.252(2) 0.172(2) 0.9335(14) 0.049(6) Uiso 1 1 d . .
O9 O 1.048(2) 0.554(2) 0.7533(14) 0.046(6) Uiso 1 1 d . .
O10 O 0.722(2) 0.550(2) 0.8783(13) 0.043(5) Uiso 1 1 d . .
O11 O 0.887(2) 0.164(2) 1.0640(14) 0.048(6) Uiso 1 1 d . .
O12 O 0.617(3) -0.035(3) 0.3542(17) 0.067(8) Uiso 1 1 d . .
O13 O 0.391(2) -0.110(2) 0.5700(14) 0.052(6) Uiso 1 1 d . .
O14 O 0.644(2) 0.336(3) 0.4436(16) 0.059(7) Uiso 1 1 d . .
O15 O 0.967(3) 0.168(3) 0.393(2) 0.076(9) Uiso 1 1 d . .
O16 O 0.742(2) -0.302(3) 0.5078(17) 0.062(8) Uiso 1 1 d . .
O17 O 0.426(2) 0.275(2) 0.6657(14) 0.050(6) Uiso 1 1 d . .
O18 O 1.094(3) -0.094(3) 0.5509(19) 0.075(9) Uiso 1 1 d . .
O19 O 0.539(2) 0.037(2) 0.8074(13) 0.045(6) Uiso 1 1 d . .
O20 O 0.824(2) 0.511(2) 0.7167(15) 0.052(6) Uiso 1 1 d . .
O21 O 1.138(2) 0.341(2) 0.6612(13) 0.044(6) Uiso 1 1 d . .
O22 O 0.895(2) -0.148(2) 0.7453(15) 0.053(7) Uiso 1 1 d . .
O23 O 1.1316(18) 0.5222(19) 1.0783(12) 0.037(5) Uiso 1 1 d . .
O24 O 1.1311(15) 0.5514(16) 0.9617(10) 0.024(4) Uiso 1 1 d . .
O25 O 1.0480(16) 0.3807(17) 0.9806(11) 0.029(4) Uiso 1 1 d . .
O26 O 0.9664(19) 0.543(2) 1.0196(13) 0.042(5) Uiso 1 1 d . .
O27 O 0.694(2) 0.005(2) 0.5578(14) 0.045(6) Uiso 1 1 d . .
O28 O 0.715(2) 0.199(2) 0.6136(16) 0.058(7) Uiso 1 1 d . .
O29 O 0.7751(18) 0.0803(19) 0.6803(12) 0.038(5) Uiso 1 1 d . .
O30 O 0.8762(19) 0.116(2) 0.5802(13) 0.041(5) Uiso 1 1 d . .
O31 O 1.0727(18) 0.2213(19) 0.8710(12) 0.039(5) Uiso 1 1 d . .
O32 O 1.0268(18) 0.4041(19) 0.8297(12) 0.037(5) Uiso 1 1 d . .
O33 O 0.8440(16) 0.3911(16) 0.8949(10) 0.028(4) Uiso 1 1 d . .
O34 O 0.8890(19) 0.217(2) 0.9432(13) 0.041(5) Uiso 1 1 d . .
O35 O 0.7329(17) 0.1608(17) 0.8168(11) 0.032(5) Uiso 1 1 d . .
O36 O 0.8205(17) 0.3213(18) 0.7536(11) 0.033(5) Uiso 1 1 d . .
O37 O 0.9908(19) 0.225(2) 0.7219(13) 0.040(5) Uiso 1 1 d . .
O38 O 0.9138(18) 0.0601(19) 0.7874(12) 0.039(5) Uiso 1 1 d . .
O39 O 1.3128(18) 0.6212(19) 1.1505(12) 0.038(5) Uiso 1 1 d . .
O40 O 1.230(2) 0.729(2) 1.0690(14) 0.049(6) Uiso 1 1 d . .
O41 O 1.059(2) 0.723(2) 1.1317(14) 0.047(6) Uiso 1 1 d . .
O42 O 1.139(2) 0.614(2) 1.2189(14) 0.047(6) Uiso 1 1 d . .
O43 O 1.339(2) 0.529(2) 1.0160(13) 0.045(6) Uiso 1 1 d . .
O44 O 1.315(2) 0.669(2) 0.9510(14) 0.050(6) Uiso 1 1 d . .
O45 O 1.062(2) 0.764(2) 1.0130(14) 0.046(6) Uiso 1 1 d . .
O46 O 0.854(3) 0.654(3) 1.1151(17) 0.067(8) Uiso 1 1 d . .
O47 O 0.949(2) 0.515(2) 1.1626(14) 0.046(6) Uiso 1 1 d . .
O48 O 1.223(2) 0.436(3) 1.1724(16) 0.061(7) Uiso 1 1 d . .
O49 O 1.2392(19) 0.347(2) 1.0399(13) 0.042(5) Uiso 1 1 d . .
O50 O 1.132(2) 0.695(2) 0.8938(15) 0.052(6) Uiso 1 1 d . .
O51 O 0.852(2) 0.678(2) 0.9878(14) 0.050(6) Uiso 1 1 d . .
O52 O 1.032(2) 0.345(2) 1.1206(15) 0.053(7) Uiso 1 1 d . .
O53 O 1.247(2) 0.378(2) 0.9164(14) 0.046(6) Uiso 1 1 d . .
O54 O 1.220(2) 0.526(2) 0.8415(13) 0.043(6) Uiso 1 1 d . .
O55 O 0.9435(19) 0.582(2) 0.8803(13) 0.041(5) Uiso 1 1 d . .
O56 O 0.763(2) 0.506(2) 1.0116(13) 0.043(6) Uiso 1 1 d . .
O57 O 0.857(2) 0.367(2) 1.0545(14) 0.047(6) Uiso 1 1 d . .
O58 O 1.0715(18) 0.2027(19) 1.0056(12) 0.037(5) Uiso 1 1 d . .
O59 O 0.522(2) -0.048(2) 0.4731(15) 0.051(6) Uiso 1 1 d . .
O60 O 0.629(2) 0.135(2) 0.4647(15) 0.053(7) Uiso 1 1 d . .
O61 O 0.791(3) 0.041(3) 0.4311(17) 0.065(8) Uiso 1 1 d . .
O62 O 0.700(3) -0.138(3) 0.444(2) 0.086(11) Uiso 1 1 d . .
O63 O 0.500(2) 0.095(2) 0.5903(15) 0.052(6) Uiso 1 1 d . .
O64 O 0.553(2) 0.265(2) 0.5572(15) 0.051(6) Uiso 1 1 d . .
O65 O 0.811(2) 0.245(2) 0.4849(16) 0.057(7) Uiso 1 1 d . .
O66 O 0.988(2) 0.039(3) 0.4788(16) 0.059(7) Uiso 1 1 d . .
O67 O 0.871(2) -0.107(2) 0.5210(14) 0.048(6) Uiso 1 1 d . .
O68 O 0.582(2) -0.172(3) 0.5493(17) 0.063(8) Uiso 1 1 d . .
O69 O 0.5624(19) -0.032(2) 0.6600(13) 0.042(5) Uiso 1 1 d . .
O70 O 0.748(2) 0.394(2) 0.5844(14) 0.047(6) Uiso 1 1 d . .
O71 O 1.012(3) 0.244(3) 0.5394(18) 0.067(8) Uiso 1 1 d . .
O72 O 0.767(2) -0.138(2) 0.6263(15) 0.051(6) Uiso 1 1 d . .
O73 O 0.582(2) 0.172(2) 0.7169(13) 0.044(6) Uiso 1 1 d . .
O74 O 0.637(2) 0.357(2) 0.6880(14) 0.045(6) Uiso 1 1 d . .
O75 O 0.916(2) 0.340(2) 0.6430(15) 0.053(7) Uiso 1 1 d . .
O76 O 1.081(2) 0.123(2) 0.6098(14) 0.049(6) Uiso 1 1 d . .
O77 O 0.9608(19) -0.023(2) 0.6544(13) 0.043(6) Uiso 1 1 d . .
O78 O 0.717(2) -0.049(2) 0.7524(14) 0.046(6) Uiso 1 1 d . .
O79 O 0.451(3) -0.218(3) 0.8567(19) 0.075(9) Uiso 1 1 d . .
O80 O 0.371(2) 0.014(3) 0.9269(16) 0.061(8) Uiso 1 1 d . .
O81 O 0.502(2) -0.109(2) 1.0132(14) 0.047(6) Uiso 1 1 d . .
O82 O 0.638(2) 0.099(3) 0.9785(16) 0.061(8) Uiso 1 1 d . .
O83 O 0.557(3) 0.168(3) 1.0805(18) 0.068(8) Uiso 1 1 d . .
O84 O 0.327(2) -0.247(3) 0.4465(17) 0.062(8) Uiso 1 1 d . .
O85 O 0.623(3) -0.131(3) 0.179(2) 0.081(10) Uiso 1 1 d . .
O86 O 1.165(3) -0.195(2) 0.7877(17) 0.070(9) Uiso 1 1 d D .
O87 O 0.897(12) 0.747(13) 1.283(8) 0.18(6) Uiso 0.5 1 d . P
O88 O 0.853(7) 0.863(7) 1.285(5) 0.10(2) Uiso 0.5 1 d . P
O89 O 1.049(6) -0.208(6) 0.396(4) 0.18(3) Uiso 1 1 d . .
O90 O 1.280(7) 0.036(7) 0.357(5) 0.08(2) Uiso 0.5 1 d . P
O91 O 0.942(3) 0.794(3) 0.8809(19) 0.075(9) Uiso 1 1 d . .
O92 O 0.695(6) -0.102(7) 0.877(4) 0.09(2) Uiso 0.5 1 d . P
O93 O 1.075(3) 0.739(3) 1.3211(18) 0.018(7) Uiso 0.5 1 d . P
O94 O 1.111(3) -0.047(3) 0.8542(17) 0.073(9) Uiso 1 1 d D .
O95 O 0.814(3) 0.574(3) 1.254(2) 0.026(8) Uiso 0.5 1 d . P
O96 O 1.331(3) 0.479(4) 0.715(2) 0.034(9) Uiso 0.5 1 d . P
O97 O 1.175(3) 0.234(4) 1.262(2) 0.042(11) Uiso 0.5 1 d D P
O98 O 0.490(3) -0.181(3) 0.1113(19) 0.021(7) Uiso 0.5 1 d . P
O99 O 0.495(3) -0.284(3) 0.059(2) 0.027(8) Uiso 0.5 1 d . P
O100 O 1.239(4) 0.028(4) 0.333(3) 0.036(10) Uiso 0.5 1 d . P
O101 O 1.032(5) 0.120(5) 1.264(4) 0.08(2) Uiso 0.5 1 d D P
N1 N 0.652(2) 0.278(3) 0.9470(17) 0.045(7) Uiso 1 1 d . .
N2 N 1.144(2) 0.068(2) 0.7621(19) 0.054(8) Uiso 1 1 d D .
N3 N 1.196(3) 0.183(3) 1.127(2) 0.020(9) Uiso 0.5 1 d D P
C1 C 0.589(3) 0.175(3) 1.017(2) 0.052(9) Uiso 1 1 d . .
C2 C 0.592(4) 0.279(4) 1.007(3) 0.060(11) Uiso 1 1 d . .
C3 C 0.587(3) 0.317(3) 0.892(2) 0.053(9) Uiso 1 1 d . .
C4 C 0.478(3) 0.264(3) 0.899(2) 0.049(9) Uiso 1 1 d . .
C5 C 0.487(5) 0.288(5) 0.978(4) 0.092(18) Uiso 1 1 d . .
C6 C 1.115(4) 0.111(3) 1.152(2) 0.025(11) Uiso 0.5 1 d D P
C7 C 1.137(4) -0.098(3) 0.8046(19) 0.065(12) Uiso 1 1 d D .
C8 C 1.144(4) 0.002(4) 1.132(4) 0.039(14) Uiso 0.5 1 d D P
C9 C 1.171(3) -0.043(3) 0.745(2) 0.053(9) Uiso 1 1 d D .
C10 C 1.282(3) -0.047(4) 0.726(3) 0.073(13) Uiso 1 1 d D .
C11 C 1.307(3) 0.063(3) 0.705(2) 0.059(11) Uiso 1 1 d D .
C12 C 1.237(3) 0.129(3) 0.749(2) 0.059(10) Uiso 1 1 d D .
C13 C 1.108(5) 0.162(5) 1.233(2) 0.046(16) Uiso 0.5 1 d D P
C14 C 1.257(4) 0.109(4) 1.093(3) 0.029(12) Uiso 0.5 1 d D P
C15 C 1.268(4) 0.039(4) 1.141(3) 0.025(11) Uiso 0.5 1 d D P

loop_
_atom_site_aniso_label
_atom_site_aniso_U_11
_atom_site_aniso_U_22
_atom_site_aniso_U_33
_atom_site_aniso_U_23
_atom_site_aniso_U_13
_atom_site_aniso_U_12
W1 0.0441(8) 0.0415(8) 0.0420(8) -0.0005(6) 0.0022(6) 0.0038(6)
W2 0.0380(7) 0.0426(8) 0.0401(7) 0.0101(6) -0.0039(6) 0.0039(6)
W3 0.0355(7) 0.0348(7) 0.0487(8) 0.0103(6) 0.0036(6) 0.0027(6)
W4 0.0392(7) 0.0352(7) 0.0538(9) 0.0022(6) 0.0098(7) 0.0073(6)
W5 0.0489(8) 0.0476(9) 0.0330(7) 0.0068(6) 0.0051(6) 0.0052(7)
W6 0.0314(6) 0.0401(7) 0.0435(7) 0.0106(6) 0.0066(6) 0.0063(6)
W7 0.0371(7) 0.0410(8) 0.0424(7) 0.0043(6) 0.0116(6) 0.0067(6)
W8 0.0343(6) 0.0352(7) 0.0385(7) 0.0073(6) 0.0027(5) 0.0112(5)
W9 0.0340(6) 0.0385(7) 0.0401(7) 0.0118(6) 0.0053(6) 0.0042(6)
W10 0.0331(6) 0.0339(7) 0.0437(7) 0.0073(6) 0.0053(6) 0.0094(6)
W11 0.0385(7) 0.0362(7) 0.0368(7) 0.0105(6) 0.0056(6) 0.0056(6)
W12 0.0849(13) 0.0582(11) 0.0323(7) -0.0012(7) -0.0009(8) 0.0212(10)
W13 0.0603(10) 0.0445(9) 0.0433(8) 0.0006(7) -0.0111(7) 0.0043(7)
W14 0.0688(10) 0.0547(10) 0.0367(7) 0.0143(7) 0.0029(7) 0.0212(8)
W15 0.0843(13) 0.0664(12) 0.0373(8) 0.0168(8) 0.0215(8) 0.0329(10)
W16 0.0856(13) 0.0421(9) 0.0406(8) -0.0033(7) 0.0015(8) 0.0208(9)
W17 0.0437(8) 0.0468(9) 0.0409(7) 0.0055(6) -0.0033(6) 0.0131(7)
W18 0.0692(11) 0.0577(10) 0.0451(8) 0.0126(8) 0.0217(8) 0.0332(9)
W19 0.0359(7) 0.0389(7) 0.0338(6) 0.0038(6) 0.0034(5) 0.0052(6)
W20 0.0447(8) 0.0405(8) 0.0391(7) 0.0076(6) 0.0034(6) 0.0124(6)
W21 0.0469(8) 0.0542(10) 0.0458(8) 0.0138(7) 0.0163(7) 0.0170(7)
W22 0.0461(7) 0.0360(7) 0.0367(7) 0.0057(6) 0.0060(6) 0.0121(6)
Dy1 0.0327(7) 0.0329(8) 0.0350(7) 0.0052(6) 0.0054(6) 0.0076(6)
K1 0.098(11) 0.115(14) 0.139(14) 0.035(11) 0.040(10) 0.024(10)
P1 0.024(3) 0.032(4) 0.032(4) 0.010(3) 0.004(3) 0.010(3)
P2 0.039(4) 0.054(5) 0.017(3) 0.011(3) 0.000(3) 0.010(4)
Na1 0.045(18) 0.08(3) 0.09(3) -0.01(2) 0.031(19) -0.051(19)

loop_
_atom_type_symbol
_atom_type_description
_atom_type_scat_dispersion_real
_atom_type_scat_dispersion_imag
_atom_type_scat_source
O O 0.0106 0.0060
;
International Tables for Crystallography
(Vol. C, Tables 4.2.6.8 and 6.1.1.4)
;
Dy Dy -0.1892 4.4098
;
International Tables for Crystallography
(Vol. C, Tables 4.2.6.8 and 6.1.1.4)
;
P P 0.1023 0.0942
;
International Tables for Crystallography
(Vol. C, Tables 4.2.6.8 and 6.1.1.4)
;
W W -0.8490 6.8722
;
International Tables for Crystallography
(Vol. C, Tables 4.2.6.8 and 6.1.1.4)
;
K K 0.2009 0.2494
;
International Tables for Crystallography
(Vol. C, Tables 4.2.6.8 and 6.1.1.4)
;
Na Na 0.0362 0.0249
;
International Tables for Crystallography
(Vol. C, Tables 4.2.6.8 and 6.1.1.4)
;
H H 0.0000 0.0000
;
International Tables for Crystallography
(Vol. C, Table 6.1.1.4)
;
C C 0.0033 0.0016
;
International Tables for Crystallography
(Vol. C, Tables 4.2.6.8 and 6.1.1.4)
;
N N 0.0061 0.0033
;
International Tables for Crystallography
(Vol. C, Tables 4.2.6.8 and 6.1.1.4)
;

loop_
_geom_angle_atom_site_label_1
_geom_angle_atom_site_label_2
_geom_angle_atom_site_label_3
_geom_angle
_geom_angle_site_symmetry_1
O1 W1 O39 98.2(11) .
O1 W1 O41 106.4(12) .
O39 W1 O41 155.2(11) .
O1 W1 O40 103.6(12) .
O39 W1 O40 88.0(11) .
O41 W1 O40 84.1(11) .
O1 W1 O42 99.6(12) .
O39 W1 O42 87.4(11) .
O41 W1 O42 90.7(11) .
O40 W1 O42 156.8(12) .
O1 W1 O23 170.4(10) .
O39 W1 O23 73.7(9) .
O41 W1 O23 81.9(10) .
O40 W1 O23 81.6(10) .
O42 W1 O23 75.2(10) .
O2 W2 O49 105.5(13) .
O2 W2 O48 100.1(14) .
O49 W2 O48 88.0(12) .
O2 W2 O39 99.7(13) .
O49 W2 O39 154.8(10) .
O48 W2 O39 88.1(12) .
O2 W2 O43 100.4(13) .
O49 W2 O43 90.1(11) .
O48 W2 O43 159.2(12) .
O39 W2 O43 84.9(10) .
O2 W2 O23 171.9(12) .
O49 W2 O23 81.3(10) .
O48 W2 O23 75.6(11) .
O39 W2 O23 73.6(9) .
O43 W2 O23 83.7(9) .
O3 W3 O50 102.4(14) .
O3 W3 O40 103.6(14) .
O50 W3 O40 153.9(13) .
O3 W3 O45 99.9(13) .
O50 W3 O45 89.7(12) .
O40 W3 O45 83.5(11) .
O3 W3 O44 99.6(13) .
O50 W3 O44 92.4(13) .
O40 W3 O44 85.7(12) .
O45 W3 O44 159.5(11) .
O3 W3 O24 172.3(11) .
O50 W3 O24 73.6(11) .
O40 W3 O24 80.9(10) .
O45 W3 O24 86.8(9) .
O44 W3 O24 74.3(9) .
O4 W4 O51 104.1(14) .
O4 W4 O41 103.0(14) .
O51 W4 O41 152.9(12) .
O4 W4 O46 100.8(15) .
O51 W4 O46 86.8(13) .
O41 W4 O46 88.1(13) .
O4 W4 O45 99.0(14) .
O51 W4 O45 93.1(12) .
O41 W4 O45 82.7(11) .
O46 W4 O45 159.5(13) .
O4 W4 O26 173.5(12) .
O51 W4 O26 71.9(10) .
O41 W4 O26 81.1(10) .
O46 W4 O26 74.1(12) .
O45 W4 O26 86.4(10) .
O5 W5 O52 101.0(14) .
O5 W5 O47 101.3(12) .
O52 W5 O47 89.7(13) .
O5 W5 O48 101.1(13) .
O52 W5 O48 89.2(13) .
O47 W5 O48 157.4(12) .
O5 W5 O42 101.0(13) .
O52 W5 O42 158.0(12) .
O47 W5 O42 86.2(11) .
O48 W5 O42 86.3(12) .
O5 W5 O23 173.9(12) .
O52 W5 O23 83.0(11) .
O47 W5 O23 83.3(9) .
O48 W5 O23 74.2(10) .
O42 W5 O23 75.0(9) .
O6 W6 O53 101.8(12) .
O6 W6 O43 104.6(11) .
O53 W6 O43 87.3(12) .
O6 W6 O54 96.6(11) .
O53 W6 O54 95.3(11) .
O43 W6 O54 157.6(11) .
O6 W6 O44 100.7(12) .
O53 W6 O44 157.2(11) .
O43 W6 O44 83.3(11) .
O54 W6 O44 85.9(11) .
O6 W6 O24 169.7(9) .
O53 W6 O24 83.6(9) .
O43 W6 O24 84.2(9) .
O54 W6 O24 74.0(9) .
O44 W6 O24 74.8(9) .
O7 W7 O56 101.2(13) .
O7 W7 O57 103.6(13) .
O56 W7 O57 89.7(12) .
O7 W7 O47 102.4(13) .
O56 W7 O47 156.2(11) .
O57 W7 O47 87.6(12) .
O7 W7 O46 101.1(14) .
O56 W7 O46 85.6(13) .
O57 W7 O46 155.3(13) .
O47 W7 O46 87.1(13) .
O7 W7 O26 172.8(12) .
O56 W7 O26 72.5(10) .
O57 W7 O26 80.4(10) .
O47 W7 O26 83.7(10) .
O46 W7 O26 75.1(11) .
O8 W8 O31 105.4(12) .
O8 W8 O58 98.9(11) .
O31 W8 O58 94.1(10) .
O8 W8 O53 100.3(12) .
O31 W8 O53 97.0(11) .
O58 W8 O53 154.4(11) .
O8 W8 O49 93.2(12) .
O31 W8 O49 161.4(11) .
O58 W8 O49 82.3(10) .
O53 W8 O49 79.8(11) .
O8 W8 O25 170.5(10) .
O31 W8 O25 81.5(9) .
O58 W8 O25 73.8(9) .
O53 W8 O25 85.0(9) .
O49 W8 O25 79.9(9) .
O32 W9 O9 104.9(12) .
O32 W9 O54 95.6(11) .
O9 W9 O54 101.3(11) .
O32 W9 O55 94.2(11) .
O9 W9 O55 101.1(11) .
O54 W9 O55 152.3(11) .
O32 W9 O50 154.9(11) .
O9 W9 O50 100.2(12) .
O54 W9 O50 80.4(11) .
O55 W9 O50 79.7(11) .
O32 W9 O24 88.0(9) .
O9 W9 O24 166.1(10) .
O54 W9 O24 72.0(9) .
O55 W9 O24 82.6(8) .
O50 W9 O24 67.1(9) .
O10 W10 O33 107.1(11) .
O10 W10 O55 102.2(11) .
O33 W10 O55 95.6(10) .
O10 W10 O56 100.9(11) .
O33 W10 O56 92.5(10) .
O55 W10 O56 152.0(11) .
O10 W10 O51 93.7(12) .
O33 W10 O51 158.8(10) .
O55 W10 O51 83.4(11) .
O56 W10 O51 79.5(11) .
O10 W10 O26 163.5(10) .
O33 W10 O26 87.6(9) .
O55 W10 O26 83.3(9) .
O56 W10 O26 70.3(9) .
O51 W10 O26 71.3(10) .
O11 W11 O34 104.5(13) .
O11 W11 O58 98.8(11) .
O34 W11 O58 94.2(11) .
O11 W11 O57 103.1(12) .
O34 W11 O57 95.0(12) .
O58 W11 O57 153.3(11) .
O11 W11 O52 94.1(12) .
O34 W11 O52 161.4(12) .
O58 W11 O52 82.9(10) .
O57 W11 O52 80.5(11) .
O11 W11 O25 170.0(10) .
O34 W11 O25 81.4(10) .
O58 W11 O25 72.5(8) .
O57 W11 O25 84.2(9) .
O52 W11 O25 80.2(9) .
O12 W12 O61 99.5(16) .
O12 W12 O62 104.3(18) .
O61 W12 O62 87.5(16) .
O12 W12 O59 101.5(15) .
O61 W12 O59 158.7(13) .
O62 W12 O59 90.6(15) .
O12 W12 O60 100.4(15) .
O61 W12 O60 86.9(14) .
O62 W12 O60 155.3(15) .
O59 W12 O60 86.1(12) .
O12 W12 O27 172.3(14) .
O61 W12 O27 86.9(12) .
O62 W12 O27 71.5(14) .
O59 W12 O27 72.4(10) .
O60 W12 O27 84.2(11) .
O13 W13 O69 103.4(12) .
O13 W13 O68 99.6(14) .
O69 W13 O68 89.5(13) .
O13 W13 O63 102.0(13) .
O69 W13 O63 88.9(12) .
O68 W13 O63 158.1(13) .
O13 W13 O59 100.1(12) .
O69 W13 O59 156.5(11) .
O68 W13 O59 87.0(13) .
O63 W13 O59 85.9(12) .
O13 W13 O27 170.1(12) .
O69 W13 O27 83.3(10) .
O68 W13 O27 72.8(12) .
O63 W13 O27 85.3(11) .
O59 W13 O27 73.5(10) .
O14 W14 O65 102.7(14) .
O14 W14 O60 99.9(14) .
O65 W14 O60 86.7(13) .
O14 W14 O70 103.7(13) .
O65 W14 O70 90.4(13) .
O60 W14 O70 156.3(11) .
O14 W14 O64 101.6(13) .
O65 W14 O64 154.5(12) .
O60 W14 O64 81.9(12) .
O70 W14 O64 91.1(11) .
O15 W15 O66 99.9(16) .
O15 W15 O71 105.1(17) .
O66 W15 O71 89.9(14) .
O15 W15 O65 104.6(16) .
O66 W15 O65 154.4(12) .
O71 W15 O65 90.6(14) .
O15 W15 O61 102.1(16) .
O66 W15 O61 85.8(14) .
O71 W15 O61 152.8(13) .
O65 W15 O61 82.1(13) .
O15 W15 O30 171.0(14) .
O66 W15 O30 72.4(11) .
O71 W15 O30 70.8(12) .
O65 W15 O30 83.7(10) .
O61 W15 O30 82.2(11) .
O15 W15 Na1 70.0(15) .
O66 W15 Na1 33.6(11) .
O71 W15 Na1 83.7(12) .
O65 W15 Na1 170.6(10) .
O61 W15 Na1 106.4(11) .
O30 W15 Na1 101.4(9) .
O16 W16 O72 103.0(14) .
O16 W16 O67 102.2(13) .
O72 W16 O67 89.9(12) .
O16 W16 O62 101.7(16) .
O72 W16 O62 155.1(16) .
O67 W16 O62 82.4(14) .
O16 W16 O68 101.3(14) .
O72 W16 O68 90.4(13) .
O67 W16 O68 155.7(13) .
O62 W16 O68 87.3(15) .
O16 W16 O27 170.1(13) .
O72 W16 O27 83.6(11) .
O67 W16 O27 85.0(10) .
O62 W16 O27 72.2(14) .
O68 W16 O27 71.0(11) .
O17 W17 O73 105.0(12) .
O17 W17 O64 99.2(12) .
O73 W17 O64 155.3(12) .
O17 W17 O74 99.7(12) .
O73 W17 O74 90.3(11) .
O64 W17 O74 90.6(12) .
O17 W17 O63 101.8(13) .
O73 W17 O63 86.3(12) .
O64 W17 O63 83.8(12) .
O74 W17 O63 158.3(11) .
O17 W17 O28 172.2(12) .
O73 W17 O28 80.3(11) .
O64 W17 O28 76.2(11) .
O74 W17 O28 74.2(11) .
O63 W17 O28 84.1(11) .
O18 W18 O77 99.4(14) .
O18 W18 O76 102.1(15) .
O77 W18 O76 87.6(11) .
O18 W18 O66 105.5(15) .
O77 W18 O66 155.0(12) .
O76 W18 O66 88.6(12) .
O18 W18 O67 101.2(15) .
O77 W18 O67 89.7(11) .
O76 W18 O67 156.6(11) .
O66 W18 O67 84.1(12) .
O18 W18 O30 175.5(13) .
O77 W18 O30 83.1(10) .
O76 W18 O30 74.2(10) .
O66 W18 O30 72.2(11) .
O67 W18 O30 82.4(10) .
O18 W18 Na1 68.1(15) .
O77 W18 Na1 161.4(11) .
O76 W18 Na1 82.0(10) .
O66 W18 Na1 40.5(13) .
O67 W18 Na1 105.9(10) .
O30 W18 Na1 108.5(11) .
O19 W19 O35 103.6(11) .
O19 W19 O78 100.8(11) .
O35 W19 O78 95.4(11) .
O19 W19 O73 100.5(11) .
O35 W19 O73 94.1(10) .
O78 W19 O73 153.8(11) .
O19 W19 O69 95.0(11) .
O35 W19 O69 161.2(9) .
O78 W19 O69 83.1(10) .
O73 W19 O69 80.1(10) .
O19 W19 O29 171.4(11) .
O35 W19 O29 81.9(9) .
O78 W19 O29 71.8(10) .
O73 W19 O29 85.5(9) .
O69 W19 O29 79.8(9) .
O19 W19 K1 27.1(9) .
O35 W19 K1 90.7(7) .
O78 W19 K1 78.5(8) .
O73 W19 K1 125.7(8) .
O69 W19 K1 107.2(7) .
O29 W19 K1 148.5(6) .
O20 W20 O36 103.7(12) .
O20 W20 O75 102.9(13) .
O36 W20 O75 89.7(11) .
O20 W20 O74 101.4(12) .
O36 W20 O74 94.6(10) .
O75 W20 O74 153.5(12) .
O20 W20 O70 93.5(12) .
O36 W20 O70 162.8(11) .
O75 W20 O70 85.8(11) .
O74 W20 O70 82.4(11) .
O20 W20 O28 166.9(12) .
O36 W20 O28 87.6(10) .
O75 W20 O28 83.5(12) .
O74 W20 O28 70.7(11) .
O70 W20 O28 75.4(11) .
O21 W21 O37 105.4(12) .
O21 W21 O75 103.7(12) .
O37 W21 O75 92.2(11) .
O21 W21 O76 100.3(12) .
O37 W21 O76 92.9(11) .
O75 W21 O76 153.2(12) .
O21 W21 O71 96.4(13) .
O37 W21 O71 158.1(13) .
O75 W21 O71 83.8(13) .
O76 W21 O71 81.8(13) .
O21 W21 O30 164.4(10) .
O37 W21 O30 89.0(10) .
O75 W21 O30 81.3(11) .
O76 W21 O30 72.5(10) .
O71 W21 O30 69.1(12) .
O22 W22 O38 100.4(13) .
O22 W22 O78 100.2(12) .
O38 W22 O78 94.7(11) .
O22 W22 O77 100.6(12) .
O38 W22 O77 94.0(11) .
O78 W22 O77 155.6(11) .
O22 W22 O72 96.1(13) .
O38 W22 O72 163.5(11) .
O78 W22 O72 81.6(11) .
O77 W22 O72 83.7(11) .
O22 W22 O29 172.0(11) .
O38 W22 O29 84.4(10) .
O78 W22 O29 72.9(10) .
O77 W22 O29 85.4(9) .
O72 W22 O29 79.2(10) .
O36 Dy1 O33 72.3(8) .
O36 Dy1 O37 72.2(8) .
O33 Dy1 O37 132.5(8) .
O36 Dy1 O31 147.3(8) .
O33 Dy1 O31 113.8(8) .
O37 Dy1 O31 82.4(8) .
O36 Dy1 O35 75.9(8) .
O33 Dy1 O35 85.2(7) .
O37 Dy1 O35 115.2(8) .
O31 Dy1 O35 135.1(8) .
O36 Dy1 O32 78.0(8) .
O33 Dy1 O32 71.1(8) .
O37 Dy1 O32 71.4(8) .
O31 Dy1 O32 74.4(8) .
O35 Dy1 O32 149.0(8) .
O36 Dy1 O38 116.9(8) .
O33 Dy1 O38 151.7(7) .
O37 Dy1 O38 74.3(8) .
O31 Dy1 O38 73.8(8) .
O35 Dy1 O38 72.4(8) .
O32 Dy1 O38 135.5(8) .
O36 Dy1 O34 136.6(8) .
O33 Dy1 O34 72.2(8) .
O37 Dy1 O34 151.0(8) .
O31 Dy1 O34 71.8(8) .
O35 Dy1 O34 76.9(8) .
O32 Dy1 O34 112.6(8) .
O38 Dy1 O34 85.7(8) .
O80 K1 O79 94.6(14) .
O80 K1 O82 98.4(13) .
O79 K1 O82 162.6(15) .
O80 K1 O81 86.1(11) .
O79 K1 O81 81.2(13) .
O82 K1 O81 88.3(12) .
O80 K1 O92 173(2) .
O79 K1 O92 87(2) .
O82 K1 O92 82(2) .
O81 K1 O92 101(2) .
O80 K1 O19 87.5(11) .
O79 K1 O19 102.9(13) .
O82 K1 O19 89.2(11) .
O81 K1 O19 172.7(12) .
O92 K1 O19 85(2) .
O80 K1 C1 76.0(13) .
O79 K1 C1 163.1(14) .
O82 K1 C1 22.6(11) .
O81 K1 C1 84.2(12) .
O92 K1 C1 104(2) .
O19 K1 C1 90.9(11) .
O80 K1 W19 105.2(10) .
O79 K1 W19 105.3(11) .
O82 K1 W19 82.3(9) .
O81 K1 W19 166.2(9) .
O92 K1 W19 67(2) .
O19 K1 W19 18.3(6) .
C1 K1 W19 90.8(9) .
O23 P1 O24 108.6(13) .
O23 P1 O25 109.4(13) .
O24 P1 O25 110.6(12) .
O23 P1 O26 110.2(14) .
O24 P1 O26 107.7(13) .
O25 P1 O26 110.3(14) .
O28 P2 O29 109.4(16) .
O28 P2 O30 111.9(16) .
O29 P2 O30 110.8(14) .
O28 P2 O27 109.0(16) .
O29 P2 O27 106.7(14) .
O30 P2 O27 108.9(14) .
O66 Na1 O90 160(3) .
O66 Na1 O100 146(3) .
O90 Na1 O100 16(2) .
O66 Na1 O89 82.9(19) .
O90 Na1 O89 106(3) .
O100 Na1 O89 101(2) .
O66 Na1 W18 34.7(10) .
O90 Na1 W18 165(3) .
O100 Na1 W18 175(2) .
O89 Na1 W18 74.8(16) .
O66 Na1 W15 27.9(11) .
O90 Na1 W15 133(3) .
O100 Na1 W15 122(2) .
O89 Na1 W15 104.0(16) .
W18 Na1 W15 59.8(6) .
W19 O19 K1 134.7(14) .
P1 O23 W2 126.3(14) .
P1 O23 W5 125.9(13) .
W2 O23 W5 88.1(7) .
P1 O23 W1 127.4(14) .
W2 O23 W1 88.4(8) .
W5 O23 W1 87.9(7) .
P1 O24 W6 125.9(11) .
P1 O24 W3 128.2(11) .
W6 O24 W3 88.4(6) .
P1 O24 W9 124.1(11) .
W6 O24 W9 88.1(6) .
W3 O24 W9 90.0(6) .
P1 O25 W8 129.8(12) .
P1 O25 W11 126.9(12) .
W8 O25 W11 90.8(7) .
P1 O26 W7 126.6(14) .
P1 O26 W10 126.0(14) .
W7 O26 W10 89.4(8) .
P1 O26 W4 126.3(14) .
W7 O26 W4 86.7(8) .
W10 O26 W4 89.5(8) .
P2 O27 W13 125.1(14) .
P2 O27 W16 124.0(14) .
W13 O27 W16 91.9(9) .
P2 O27 W12 123.7(14) .
W13 O27 W12 91.5(9) .
W16 O27 W12 90.9(9) .
P2 O28 W17 131.4(18) .
P2 O28 W20 124.6(17) .
W17 O28 W20 90.0(10) .
P2 O29 W22 130.7(14) .
P2 O29 W19 127.5(13) .
W22 O29 W19 91.0(8) .
P2 O30 W18 126.7(14) .
P2 O30 W15 128.1(14) .
W18 O30 W15 88.4(8) .
P2 O30 W21 122.9(14) .
W18 O30 W21 88.6(8) .
W15 O30 W21 90.4(8) .
W8 O31 Dy1 142.5(13) .
W9 O32 Dy1 158.6(13) .
W10 O33 Dy1 155.9(11) .
W11 O34 Dy1 143.0(13) .
W19 O35 Dy1 141.2(11) .
W20 O36 Dy1 160.4(12) .
W21 O37 Dy1 155.0(14) .
W22 O38 Dy1 137.7(12) .
W1 O39 W2 124.1(12) .
W3 O40 W1 153.3(16) .
W4 O41 W1 154.4(15) .
W1 O42 W5 121.8(13) .
W6 O43 W2 144.1(15) .
W3 O44 W6 121.9(14) .
W3 O45 W4 150.9(15) .
W4 O46 W7 123.9(18) .
W5 O47 W7 146.4(15) .
W2 O48 W5 122.1(16) .
W2 O49 W8 151.1(14) .
W3 O50 W9 128.9(15) .
W4 O51 W10 127.3(15) .
W5 O52 W11 151.6(16) .
W6 O53 W8 156.5(15) .
W6 O54 W9 125.3(13) .
W10 O55 W9 139.4(14) .
W7 O56 W10 127.7(13) .
W7 O57 W11 156.7(16) .
W11 O58 W8 119.9(12) .
W12 O59 W13 122.5(14) .
W14 O60 W12 149.1(16) .
W12 O61 W15 152(2) .
W12 O62 W16 125(2) .
W17 O63 W13 147.7(16) .
W17 O64 W14 125.1(15) .
W14 O65 W15 154.0(18) .
W15 O66 W18 126.2(16) .
W15 O66 Na1 119(2) .
W18 O66 Na1 104.8(19) .
W16 O67 W18 146.9(15) .
W13 O68 W16 124.3(17) .
W13 O69 W19 151.7(14) .
W14 O70 W20 122.4(13) .
W15 O71 W21 129.6(18) .
W16 O72 W22 151.6(16) .
W17 O73 W19 155.2(15) .
W17 O74 W20 125.1(14) .
W20 O75 W21 146.4(16) .
W18 O76 W21 124.6(14) .
W18 O77 W22 150.6(14) .
W22 O78 W19 120.7(13) .
C1 O82 K1 116(3) .
O93 O89 Na1 110(4) 1_544
O100 O90 Na1 82(9) .
O90 O100 Na1 81(9) .
C2 N1 C3 108(3) .
C12 N2 C9 103(3) .
C14 N3 C6 99(4) .
O82 C1 O83 120(4) .
O82 C1 C2 126(4) .
O83 C1 C2 112(4) .
O82 C1 K1 42(2) .
O83 C1 K1 109(3) .
C2 C1 K1 131(3) .
C1 C2 N1 104(4) .
C1 C2 C5 107(4) .
N1 C2 C5 101(4) .
C4 C3 N1 101(3) .
C5 C4 C3 96(4) .
C2 C5 C4 113(5) .
N3 C6 C8 109(4) .
N3 C6 C13 106(3) .
C8 C6 C13 117(5) .
O94 C7 O86 134(4) .
O94 C7 C9 117(3) .
O86 C7 C9 108(3) .
C6 C8 C15 95(4) .
C10 C9 N2 113(3) .
C10 C9 C7 115(3) .
N2 C9 C7 110(3) .
C9 C10 C11 100(3) .
C12 C11 C10 103(3) .
N2 C12 C11 112(3) .
O97 C13 O101 125(4) .
O97 C13 C6 117(4) .
O101 C13 C6 117(4) .
N3 C14 C15 105(4) .
C14 C15 C8 91(4) .

loop_
_geom_bond_atom_site_label_1
_geom_bond_atom_site_label_2
_geom_bond_distance
_geom_bond_site_symmetry_2
W1 O1 1.73(3) .
W1 O39 1.91(2) .
W1 O41 1.92(3) .
W1 O40 1.93(3) .
W1 O42 1.95(3) .
W1 O23 2.49(2) .
W2 O2 1.68(3) .
W2 O49 1.86(3) .
W2 O48 1.93(3) .
W2 O39 1.98(2) .
W2 O43 2.02(3) .
W2 O23 2.45(2) .
W3 O3 1.64(3) .
W3 O50 1.73(3) .
W3 O40 1.89(3) .
W3 O45 1.91(3) .
W3 O44 1.95(3) .
W3 O24 2.47(2) .
W4 O4 1.66(3) .
W4 O51 1.88(3) .
W4 O41 1.90(3) .
W4 O46 1.91(3) .
W4 O45 1.93(3) .
W4 O26 2.51(3) .
W5 O5 1.71(3) .
W5 O52 1.77(3) .
W5 O47 1.92(3) .
W5 O48 1.98(3) .
W5 O42 1.99(3) .
W5 O23 2.47(2) .
W6 O6 1.69(2) .
W6 O53 1.85(3) .
W6 O43 1.86(3) .
W6 O54 1.90(2) .
W6 O44 1.96(3) .
W6 O24 2.442(19) .
W7 O7 1.66(3) .
W7 O56 1.84(3) .
W7 O57 1.87(3) .
W7 O47 1.94(3) .
W7 O46 1.95(3) .
W7 O26 2.45(2) .
W8 O8 1.74(3) .
W8 O31 1.77(2) .
W8 O58 1.95(2) .
W8 O53 1.96(3) .
W8 O49 2.05(3) .
W8 O25 2.32(2) .
W9 O32 1.74(2) .
W9 O9 1.75(3) .
W9 O54 1.96(3) .
W9 O55 1.97(2) .
W9 O50 2.16(3) .
W9 O24 2.490(19) .
W10 O10 1.72(3) .
W10 O33 1.84(2) .
W10 O55 1.91(2) .
W10 O56 1.99(2) .
W10 O51 2.02(3) .
W10 O26 2.45(2) .
W11 O11 1.66(3) .
W11 O34 1.68(2) .
W11 O58 1.93(2) .
W11 O57 1.94(3) .
W11 O52 2.14(3) .
W11 O25 2.40(2) .
W12 O12 1.56(3) .
W12 O61 1.81(3) .
W12 O62 1.92(4) .
W12 O59 1.96(3) .
W12 O60 1.97(3) .
W12 O27 2.43(3) .
W13 O13 1.68(3) .
W13 O69 1.75(2) .
W13 O68 1.88(3) .
W13 O63 1.94(3) .
W13 O59 1.97(3) .
W13 O27 2.38(3) .
W14 O14 1.74(3) .
W14 O65 1.83(3) .
W14 O60 1.89(3) .
W14 O70 1.95(3) .
W14 O64 1.96(3) .
W15 O15 1.66(4) .
W15 O66 1.88(3) .
W15 O71 1.90(3) .
W15 O65 1.98(3) .
W15 O61 2.04(3) .
W15 O30 2.46(2) .
W15 Na1 3.52(5) .
W16 O16 1.73(3) .
W16 O72 1.79(3) .
W16 O67 1.90(3) .
W16 O62 1.95(4) .
W16 O68 1.99(3) .
W16 O27 2.39(3) .
W17 O17 1.72(3) .
W17 O73 1.88(3) .
W17 O64 1.88(3) .
W17 O74 1.89(3) .
W17 O63 1.89(3) .
W17 O28 2.39(3) .
W18 O18 1.75(4) .
W18 O77 1.91(2) .
W18 O76 1.93(3) .
W18 O66 1.95(3) .
W18 O67 1.96(3) .
W18 O30 2.43(2) .
W18 Na1 3.30(4) .
W19 O19 1.74(3) .
W19 O35 1.78(2) .
W19 O78 1.94(3) .
W19 O73 1.96(3) .
W19 O69 2.14(3) .
W19 O29 2.37(2) .
W19 K1 3.943(18) .
W20 O20 1.73(3) .
W20 O36 1.81(2) .
W20 O75 1.88(3) .
W20 O74 1.99(3) .
W20 O70 2.04(3) .
W20 O28 2.48(3) .
W21 O21 1.72(3) .
W21 O37 1.78(2) .
W21 O75 1.92(3) .
W21 O76 1.95(3) .
W21 O71 1.98(3) .
W21 O30 2.48(3) .
W22 O22 1.70(3) .
W22 O38 1.77(2) .
W22 O78 1.92(3) .
W22 O77 1.95(2) .
W22 O72 2.11(3) .
W22 O29 2.33(2) .
Dy1 O36 2.26(2) .
Dy1 O33 2.33(2) .
Dy1 O37 2.34(2) .
Dy1 O31 2.35(2) .
Dy1 O35 2.38(2) .
Dy1 O32 2.39(2) .
Dy1 O38 2.45(2) .
Dy1 O34 2.45(2) .
K1 O80 2.27(3) .
K1 O79 2.33(4) .
K1 O82 2.33(4) .
K1 O81 2.41(3) .
K1 O92 2.44(8) .
K1 O19 2.52(3) .
K1 C1 3.16(5) .
P1 O23 1.47(2) .
P1 O24 1.52(2) .
P1 O25 1.52(2) .
P1 O26 1.53(3) .
P2 O28 1.49(3) .
P2 O29 1.52(2) .
P2 O30 1.55(3) .
P2 O27 1.60(3) .
Na1 O66 2.22(5) .
Na1 O90 2.42(9) .
Na1 O100 2.42(6) .
Na1 O89 3.00(9) .
O82 C1 1.35(5) .
O83 C1 1.36(5) .
O86 C7 1.35(2) .
O87 O88 1.70(16) .
O89 O93 1.56(8) 1_544
O90 O100 0.68(9) .
O93 O89 1.56(8) 1_566
O94 C7 1.14(2) .
O97 C13 1.20(3) .
O98 O99 1.52(5) .
O101 C13 1.30(3) .
N1 C2 1.45(6) .
N1 C3 1.56(5) .
N2 C12 1.43(2) .
N2 C9 1.52(2) .
N3 C14 1.40(3) .
N3 C6 1.50(3) .
C1 C2 1.44(6) .
C2 C5 1.48(8) .
C3 C4 1.52(6) .
C4 C5 1.51(7) .
C6 C8 1.51(3) .
C6 C13 1.60(3) .
C7 C9 1.58(2) .
C8 C15 1.59(3) .
C9 C10 1.50(3) .
C10 C11 1.61(3) .
C11 C12 1.50(3) .
C14 C15 1.50(3) .

loop_
_geom_torsion_atom_site_label_1
_geom_torsion_atom_site_label_2
_geom_torsion_atom_site_label_3
_geom_torsion_atom_site_label_4
_geom_torsion
O35 W19 O19 K1 -63(2)
O78 W19 O19 K1 35(2)
O73 W19 O19 K1 -160.3(19)
O69 W19 O19 K1 118.8(19)
O24 P1 O23 W2 -62.5(18)
O25 P1 O23 W2 58.3(19)
O26 P1 O23 W2 179.7(14)
O24 P1 O23 W5 178.7(13)
O25 P1 O23 W5 -60.5(18)
O26 P1 O23 W5 61(2)
O24 P1 O23 W1 58.8(18)
O25 P1 O23 W1 179.6(13)
O26 P1 O23 W1 -59(2)
O23 P1 O24 W6 62.2(17)
O25 P1 O24 W6 -57.9(17)
O26 P1 O24 W6 -178.5(13)
O23 P1 O24 W3 -59.5(17)
O25 P1 O24 W3 -179.6(12)
O26 P1 O24 W3 59.8(18)
O23 P1 O24 W9 178.3(13)
O25 P1 O24 W9 58.2(16)
O26 P1 O24 W9 -62.4(17)
O23 P1 O25 W8 -63.7(19)
O24 P1 O25 W8 55.9(18)
O26 P1 O25 W8 174.9(14)
O23 P1 O25 W11 66.7(17)
O24 P1 O25 W11 -173.7(12)
O26 P1 O25 W11 -54.7(18)
O23 P1 O26 W7 -58(2)
O24 P1 O26 W7 -176.8(14)
O25 P1 O26 W7 62.4(19)
O23 P1 O26 W10 180.0(14)
O24 P1 O26 W10 61.6(19)
O25 P1 O26 W10 -59.1(19)
O23 P1 O26 W4 58.6(19)
O24 P1 O26 W4 -59.8(18)
O25 P1 O26 W4 179.5(13)
O28 P2 O27 W13 -56(2)
O29 P2 O27 W13 61.9(19)
O30 P2 O27 W13 -178.4(15)
O28 P2 O27 W16 -177.6(16)
O29 P2 O27 W16 -59.6(19)
O30 P2 O27 W16 60.1(19)
O28 P2 O27 W12 64(2)
O29 P2 O27 W12 -177.6(14)
O30 P2 O27 W12 -58.0(19)
O29 P2 O28 W17 -61(3)
O30 P2 O28 W17 175.4(18)
O27 P2 O28 W17 55(3)
O29 P2 O28 W20 66(2)
O30 P2 O28 W20 -57(2)
O27 P2 O28 W20 -177.7(16)
O28 P2 O29 W22 -175.6(17)
O30 P2 O29 W22 -52(2)
O27 P2 O29 W22 67(2)
O28 P2 O29 W19 51(2)
O30 P2 O29 W19 174.3(15)
O27 P2 O29 W19 -67(2)
O28 P2 O30 W18 178.4(17)
O29 P2 O30 W18 56(2)
O27 P2 O30 W18 -61.1(19)
O28 P2 O30 W15 -59(2)
O29 P2 O30 W15 178.6(15)
O27 P2 O30 W15 61(2)
O28 P2 O30 W21 62(2)
O29 P2 O30 W21 -60.4(19)
O27 P2 O30 W21 -177.5(14)
O8 W8 O31 Dy1 167(2)
O58 W8 O31 Dy1 67(2)
O53 W8 O31 Dy1 -90(2)
O49 W8 O31 Dy1 -11(5)
O25 W8 O31 Dy1 -5.9(19)
O9 W9 O32 Dy1 -87(4)
O54 W9 O32 Dy1 170(3)
O55 W9 O32 Dy1 15(4)
O50 W9 O32 Dy1 90(4)
O24 W9 O32 Dy1 98(3)
O10 W10 O33 Dy1 93(3)
O55 W10 O33 Dy1 -12(3)
O56 W10 O33 Dy1 -165(3)
O51 W10 O33 Dy1 -98(4)
O26 W10 O33 Dy1 -95(3)
O11 W11 O34 Dy1 -166(2)
O58 W11 O34 Dy1 -66(2)
O57 W11 O34 Dy1 89(2)
O52 W11 O34 Dy1 14(5)
O25 W11 O34 Dy1 5(2)
O19 W19 O35 Dy1 168.3(17)
O78 W19 O35 Dy1 65.7(19)
O73 W19 O35 Dy1 -89.9(18)
O69 W19 O35 Dy1 -19(4)
O29 W19 O35 Dy1 -5.0(17)
K1 W19 O35 Dy1 144.3(17)
O20 W20 O36 Dy1 -95(4)
O75 W20 O36 Dy1 9(4)
O74 W20 O36 Dy1 162(4)
O70 W20 O36 Dy1 83(5)
O28 W20 O36 Dy1 92(4)
O21 W21 O37 Dy1 91(3)
O75 W21 O37 Dy1 -13(3)
O76 W21 O37 Dy1 -167(3)
O71 W21 O37 Dy1 -92(5)
O30 W21 O37 Dy1 -95(3)
O22 W22 O38 Dy1 -171.3(18)
O78 W22 O38 Dy1 -70.0(18)
O77 W22 O38 Dy1 87.2(18)
O72 W22 O38 Dy1 6(5)
O29 W22 O38 Dy1 2.2(16)
O3 W3 O40 W1 126(4)
O50 W3 O40 W1 -48(5)
O45 W3 O40 W1 28(4)
O44 W3 O40 W1 -135(4)
O24 W3 O40 W1 -60(4)
O6 W6 O43 W2 -127(2)
O53 W6 O43 W2 -25(2)
O54 W6 O43 W2 72(4)
O44 W6 O43 W2 134(3)
O24 W6 O43 W2 59(2)
O2 W2 O49 W8 -125(3)
O48 W2 O49 W8 135(3)
O39 W2 O49 W8 53(4)
O43 W2 O49 W8 -25(3)
O23 W2 O49 W8 59(3)
O3 W3 O50 W9 166.9(18)
O40 W3 O50 W9 -19(4)
O45 W3 O50 W9 -93.1(19)
O44 W3 O50 W9 66.5(19)
O24 W3 O50 W9 -6.3(15)
O4 W4 O51 W10 -174.4(18)
O41 W4 O51 W10 5(4)
O46 W4 O51 W10 -74.0(19)
O45 W4 O51 W10 85.5(18)
O26 W4 O51 W10 0.3(14)
O5 W5 O52 W11 130(3)
O47 W5 O52 W11 29(3)
O48 W5 O52 W11 -129(3)
O42 W5 O52 W11 -51(5)
O23 W5 O52 W11 -55(3)
O6 W6 O53 W8 151(4)
O43 W6 O53 W8 47(4)
O54 W6 O53 W8 -111(4)
O44 W6 O53 W8 -19(6)
O24 W6 O53 W8 -38(4)
O7 W7 O56 W10 178.9(18)
O57 W7 O56 W10 -77.3(18)
O47 W7 O56 W10 6(4)
O46 W7 O56 W10 78.5(18)
O26 W7 O56 W10 2.7(14)
O7 W7 O57 W11 -133(4)
O56 W7 O57 W11 126(4)
O47 W7 O57 W11 -31(4)
O46 W7 O57 W11 47(6)
O26 W7 O57 W11 53(4)
O14 W14 O60 W12 126(3)
O65 W14 O60 W12 24(3)
O70 W14 O60 W12 -59(5)
O64 W14 O60 W12 -133(3)
O12 W12 O61 W15 132(4)
O62 W12 O61 W15 -124(4)
O59 W12 O61 W15 -39(7)
O60 W12 O61 W15 32(4)
O27 W12 O61 W15 -53(4)
O17 W17 O63 W13 -132(3)
O73 W17 O63 W13 -27(3)
O64 W17 O63 W13 130(3)
O74 W17 O63 W13 54(5)
O28 W17 O63 W13 53(3)
O17 W17 O64 W14 162.6(18)
O73 W17 O64 W14 -30(4)
O74 W17 O64 W14 62.6(18)
O63 W17 O64 W14 -96.4(19)
O28 W17 O64 W14 -11.0(16)
O14 W14 O65 W15 -132(4)
O60 W14 O65 W15 -33(4)
O70 W14 O65 W15 124(4)
O64 W14 O65 W15 30(6)
O15 W15 O66 W18 166(2)
O71 W15 O66 W18 61(2)
O65 W15 O66 W18 -31(4)
O61 W15 O66 W18 -92(2)
O30 W15 O66 W18 -9.1(17)
Na1 W15 O66 W18 139(3)
O15 W15 O66 Na1 27(2)
O71 W15 O66 Na1 -79(2)
O65 W15 O66 Na1 -170(2)
O61 W15 O66 Na1 128(2)
O30 W15 O66 Na1 -148(2)
O13 W13 O68 W16 174.8(19)
O69 W13 O68 W16 -82(2)
O63 W13 O68 W16 4(5)
O59 W13 O68 W16 75(2)
O27 W13 O68 W16 1.4(16)
O13 W13 O69 W19 -130(3)
O68 W13 O69 W19 131(3)
O63 W13 O69 W19 -27(3)
O59 W13 O69 W19 50(5)
O27 W13 O69 W19 58(3)
O15 W15 O71 W21 -169(2)
O66 W15 O71 W21 -69(2)
O65 W15 O71 W21 86(2)
O61 W15 O71 W21 12(5)
O30 W15 O71 W21 2.8(19)
Na1 W15 O71 W21 -102(2)
O16 W16 O72 W22 129(3)
O67 W16 O72 W22 26(3)
O62 W16 O72 W22 -45(6)
O68 W16 O72 W22 -129(3)
O27 W16 O72 W22 -59(3)
O17 W17 O73 W19 140(3)
O64 W17 O73 W19 -28(6)
O74 W17 O73 W19 -120(4)
O63 W17 O73 W19 39(4)
O28 W17 O73 W19 -46(3)
O17 W17 O74 W20 -174.8(16)
O73 W17 O74 W20 79.9(16)
O64 W17 O74 W20 -75.3(17)
O63 W17 O74 W20 -1(4)
O28 W17 O74 W20 0.1(14)
O20 W20 O75 W21 123(3)
O36 W20 O75 W21 19(3)
O74 W20 O75 W21 -81(4)
O70 W20 O75 W21 -144(3)
O28 W20 O75 W21 -68(3)
K1 O82 C1 O83 85(4)
K1 O82 C1 C2 -115(4)
O82 C1 C2 N1 4(6)
O83 C1 C2 N1 165(3)
K1 C1 C2 N1 -50(5)
O82 C1 C2 C5 110(5)
O83 C1 C2 C5 -89(5)
K1 C1 C2 C5 56(6)
C3 N1 C2 C1 127(4)
C3 N1 C2 C5 16(5)
C2 N1 C3 C4 -40(4)
N1 C3 C4 C5 43(4)
C1 C2 C5 C4 -94(5)
N1 C2 C5 C4 15(6)
C3 C4 C5 C2 -38(6)
C14 N3 C6 C8 4(5)
C14 N3 C6 C13 131(5)
N3 C6 C8 C15 33(5)
C13 C6 C8 C15 -88(5)
C12 N2 C9 C10 4(5)
C12 N2 C9 C7 134(4)
O94 C7 C9 C10 120(5)
O86 C7 C9 C10 -50(5)
O94 C7 C9 N2 -9(6)
O86 C7 C9 N2 -179(3)
N2 C9 C10 C11 -21(5)
C7 C9 C10 C11 -148(3)
C9 C10 C11 C12 29(4)
C9 N2 C12 C11 18(5)
C10 C11 C12 N2 -31(5)
N3 C6 C13 O97 -11(8)
C8 C6 C13 O97 110(7)
N3 C6 C13 O101 171(6)
C8 C6 C13 O101 -68(8)
C6 N3 C14 C15 -43(5)
N3 C14 C15 C8 63(5)
C6 C8 C15 C14 -53(4)

loop_
_platon_squeeze_void_nr
_platon_squeeze_void_average_x
_platon_squeeze_void_average_y
_platon_squeeze_void_average_z
_platon_squeeze_void_volume
_platon_squeeze_void_count_electrons
_platon_squeeze_void_content
1 -0.288 0.438 0.404 961 543 ' '
2 0.067 0.910 0.250 8 2 ' '
3 0.550 0.528 0.000 7 1 ' '
4 0.609 0.687 0.945 10 6 ' '
